data_7061546
loop_
_publ_author_name
'Darii, Mariana'
'Beleaev, Ecaterina S.'
'Kravtsov, Victor Ch.'
'Bourosh, Paulina'
'Chumakov, Yurii'
'Hauser, J\"urg'
'Decurtins, Silvio'
'Liu, Shi-Xia'
'Sultanova, Olga'
'Baca, Svetlana G.'

_publ_section_title
;
 Crystalline multicomponent compounds involving hexaammine cobalt(iii)
 cations
;
_journal_issue 23
_journal_name_full 'New Journal of Chemistry'
_journal_page_first 11404
_journal_page_last 11421
_journal_paper_doi 10.1039/D2NJ01655A
_journal_volume 46
_journal_year 2022
_chemical_formula_sum 'C23 H59 Co2 N12 O18.5 S3'
_chemical_formula_weight 1013.86
_space_group_crystal_system monoclinic
_space_group_IT_number 14
_space_group_name_Hall '-P 2yn'
_space_group_name_H-M_alt 'P 1 21/n 1'
_atom_sites_solution_hydrogens mixed
_atom_sites_solution_primary 'derect methods'
_atom_sites_solution_secondary 'difference Fourier synthesis maps'
_audit_creation_method SHELXL-2014/7
_audit_update_record
;
2022-05-20 deposited with the CCDC.	2022-05-23 downloaded from the CCDC.
;
_cell_angle_alpha 90
_cell_angle_beta 112.588(7)
_cell_angle_gamma 90
_cell_formula_units_Z 4
_cell_length_a 13.5256(8)
_cell_length_b 25.1559(13)
_cell_length_c 13.7454(8)
_cell_measurement_reflns_used 4278
_cell_measurement_temperature 293(2)
_cell_measurement_theta_max 28.4600
_cell_measurement_theta_min 3.3510
_cell_volume 4318.1(5)
_computing_cell_refinement
;
CrysAlisPro, Agilent Technologies,
Version 1.171.37.35 (release 13-08-2014 CrysAlis171 .NET)
(compiled Aug 13 2014,18:06:01)
;
_computing_data_collection
;
CrysAlisPro, Agilent Technologies,
Version 1.171.37.35 (release 13-08-2014 CrysAlis171 .NET)
(compiled Aug 13 2014,18:06:01)
;
_computing_data_reduction
;
CrysAlisPro, Agilent Technologies,
Version 1.171.37.35 (release 13-08-2014 CrysAlis171 .NET)
(compiled Aug 13 2014,18:06:01)
;
_computing_molecular_graphics MERCURY
_computing_publication_material
;
SHELX-97 (Sheldrick, 2008)
;
_computing_structure_refinement 'SHELXL-2014/7 (Sheldrick, 2014)'
_computing_structure_solution SHELXS97
_diffrn_ambient_temperature 293(2)
_diffrn_detector_area_resol_mean 15.991415.9914
_diffrn_measured_fraction_theta_full 0.996
_diffrn_measured_fraction_theta_max 0.996
_diffrn_measurement_device_type 'Xcalibur, Eos'
_diffrn_measurement_method '\w scans'
_diffrn_radiation_type MoK\a
_diffrn_radiation_wavelength 0.71073
_diffrn_reflns_av_R_equivalents 0.0380
_diffrn_reflns_av_unetI/netI 0.0642
_diffrn_reflns_Laue_measured_fraction_full 0.996
_diffrn_reflns_Laue_measured_fraction_max 0.996
_diffrn_reflns_limit_h_max 16
_diffrn_reflns_limit_h_min -10
_diffrn_reflns_limit_k_max 28
_diffrn_reflns_limit_k_min -29
_diffrn_reflns_limit_l_max 12
_diffrn_reflns_limit_l_min -16
_diffrn_reflns_number 14952
_diffrn_reflns_point_group_measured_fraction_full 0.996
_diffrn_reflns_point_group_measured_fraction_max 0.996
_diffrn_reflns_theta_full 25.049
_diffrn_reflns_theta_max 25.049
_diffrn_reflns_theta_min 2.912
_diffrn_source 'Enhance (Mo) X-ray Source'
_exptl_absorpt_coefficient_mu 0.996
_exptl_absorpt_correction_T_max 1.00000
_exptl_absorpt_correction_T_min 0.84838
_exptl_absorpt_correction_type multi-scan
_exptl_absorpt_process_details
;
CrysAlisPro, Agilent Technologies,
Version 1.171.37.35 (release 13-08-2014 CrysAlis171 .NET)
(compiled Aug 13 2014,18:06:01)
Empirical absorption correction using spherical harmonics,
 implemented in SCALE3 ABSPACK scaling algorithm.
;
_exptl_crystal_colour orange
_exptl_crystal_density_diffrn 1.560
_exptl_crystal_description plate
_exptl_crystal_F_000 2124
_exptl_crystal_size_max 0.400
_exptl_crystal_size_mid 0.300
_exptl_crystal_size_min 0.100
_exptl_transmission_factor_max 1.00000
_exptl_transmission_factor_min 0.84838
_refine_diff_density_max 0.955
_refine_diff_density_min -0.544
_refine_diff_density_rms 0.093
_refine_ls_extinction_method none
_refine_ls_goodness_of_fit_ref 1.006
_refine_ls_hydrogen_treatment constr
_refine_ls_matrix_type full
_refine_ls_number_parameters 545
_refine_ls_number_reflns 7604
_refine_ls_number_restraints 1
_refine_ls_restrained_S_all 1.006
_refine_ls_R_factor_all 0.0989
_refine_ls_R_factor_gt 0.0748
_refine_ls_shift/su_max 0.001
_refine_ls_shift/su_mean 0.000
_refine_ls_structure_factor_coef Fsqd
_refine_ls_weighting_details 'w=1/[\s^2^(Fo^2^)+(0.1088P)^2^+14.7875P] where P=(Fo^2^+2Fc^2^)/3'
_refine_ls_weighting_scheme calc
_refine_ls_wR_factor_gt 0.2090
_refine_ls_wR_factor_ref 0.2241
_reflns_Friedel_coverage 0.000
_reflns_number_gt 5651
_reflns_number_total 7604
_reflns_threshold_expression 'I > 2\s(I)'
_cod_data_source_file d2nj01655a2.cif
_cod_data_source_block V_6437
_cod_depositor_comments 'Adding full bibliography for 7061540--7061548.cif.'
_cod_original_sg_symbol_H-M 'P 21/n'
_cod_original_formula_sum 'C23 H59 Co2 N12 O18.50 S3'
_cod_database_code 7061546
_shelx_shelxl_version_number 2014/7
_shelx_space_group_comment
;
The symmetry employed for this shelxl refinement is uniquely defined
by the following loop, which should always be used as a source of
symmetry information in preference to the above space-group names.
They are only intended as comments.
;
_shelx_estimated_absorpt_t_min 0.691
_shelx_estimated_absorpt_t_max 0.907

loop_
_space_group_symop_operation_xyz
'x, y, z'
'-x+1/2, y+1/2, -z+1/2'
'-x, -y, -z'
'x-1/2, -y-1/2, z-1/2'

loop_
_atom_site_label
_atom_site_type_symbol
_atom_site_fract_x
_atom_site_fract_y
_atom_site_fract_z
_atom_site_U_iso_or_equiv
_atom_site_adp_type
_atom_site_occupancy
_atom_site_site_symmetry_order
_atom_site_calc_flag
_atom_site_refinement_flags_posn
_atom_site_refinement_flags_adp
_atom_site_refinement_flags_occupancy
_atom_site_disorder_assembly
_atom_site_disorder_group
Co1 Co 0.77607(6) 0.00786(3) 0.78060(6) 0.0307(2) Uani 1 1 d . . . . .
N1 N 0.6889(4) 0.0596(2) 0.6789(4) 0.0373(12) Uani 1 1 d . . . . .
H1A H 0.6748 0.0869 0.7127 0.056 Uiso 1 1 calc R U . . .
H1B H 0.6277 0.0444 0.6373 0.056 Uiso 1 1 calc R U . . .
H1C H 0.7241 0.0711 0.6400 0.056 Uiso 1 1 calc R U . . .
N2 N 0.6848(4) -0.0511(2) 0.7021(4) 0.0426(13) Uani 1 1 d . . . . .
H2A H 0.7255 -0.0763 0.6909 0.064 Uiso 1 1 calc R U . . .
H2B H 0.6383 -0.0392 0.6406 0.064 Uiso 1 1 calc R U . . .
H2C H 0.6495 -0.0645 0.7394 0.064 Uiso 1 1 calc R U . . .
N3 N 0.6832(4) 0.0156(2) 0.8599(4) 0.0387(12) Uani 1 1 d . . . . .
H3A H 0.7037 0.0438 0.9019 0.058 Uiso 1 1 calc R U . . .
H3B H 0.6882 -0.0134 0.8986 0.058 Uiso 1 1 calc R U . . .
H3C H 0.6157 0.0198 0.8151 0.058 Uiso 1 1 calc R U . . .
N4 N 0.8677(5) -0.0435(3) 0.8841(4) 0.0543(15) Uani 1 1 d . . . . .
H4A H 0.9338 -0.0421 0.8849 0.081 Uiso 1 1 calc R U . . .
H4B H 0.8415 -0.0762 0.8664 0.081 Uiso 1 1 calc R U . . .
H4C H 0.8694 -0.0356 0.9478 0.081 Uiso 1 1 calc R U . . .
N5 N 0.8710(4) 0.0635(2) 0.8643(4) 0.0423(13) Uani 1 1 d . . . . .
H5A H 0.9360 0.0591 0.8634 0.063 Uiso 1 1 calc R U . . .
H5B H 0.8751 0.0616 0.9304 0.063 Uiso 1 1 calc R U . . .
H5C H 0.8455 0.0951 0.8373 0.063 Uiso 1 1 calc R U . . .
N6 N 0.8624(4) 0.0015(2) 0.6950(4) 0.0378(12) Uani 1 1 d . . . . .
H6A H 0.9066 0.0291 0.7074 0.057 Uiso 1 1 calc R U . . .
H6B H 0.8196 0.0008 0.6271 0.057 Uiso 1 1 calc R U . . .
H6C H 0.9004 -0.0285 0.7116 0.057 Uiso 1 1 calc R U . . .
Co2 Co 0.47654(7) 0.22006(4) 0.44655(6) 0.0395(3) Uani 1 1 d . . . . .
N7 N 0.3883(5) 0.2350(2) 0.5267(5) 0.0533(15) Uani 1 1 d . . . . .
H7A H 0.3791 0.2053 0.5573 0.080 Uiso 1 1 calc R U . . .
H7B H 0.3249 0.2473 0.4835 0.080 Uiso 1 1 calc R U . . .
H7C H 0.4206 0.2592 0.5758 0.080 Uiso 1 1 calc R U . . .
N8 N 0.6046(5) 0.2374(3) 0.5710(5) 0.0645(18) Uani 1 1 d . . . . .
H8A H 0.6077 0.2724 0.5815 0.097 Uiso 1 1 calc R U . . .
H8B H 0.6627 0.2268 0.5608 0.097 Uiso 1 1 calc R U . . .
H8C H 0.6016 0.2210 0.6271 0.097 Uiso 1 1 calc R U . . .
N9 N 0.4701(6) 0.2937(3) 0.4014(6) 0.082(2) Uani 1 1 d . . . . .
H9A H 0.4238 0.3115 0.4208 0.123 Uiso 1 1 calc R U . . .
H9B H 0.4489 0.2949 0.3316 0.123 Uiso 1 1 calc R U . . .
H9C H 0.5347 0.3084 0.4311 0.123 Uiso 1 1 calc R U . . .
N10 N 0.3492(5) 0.2055(3) 0.3202(4) 0.0558(16) Uani 1 1 d . . . . .
H10A H 0.3621 0.1782 0.2855 0.084 Uiso 1 1 calc R U . . .
H10B H 0.3328 0.2341 0.2789 0.084 Uiso 1 1 calc R U . . .
H10C H 0.2947 0.1975 0.3386 0.084 Uiso 1 1 calc R U . . .
N11 N 0.4798(5) 0.1454(2) 0.4918(5) 0.0619(17) Uani 1 1 d . . . . .
H11A H 0.5127 0.1434 0.5615 0.093 Uiso 1 1 calc R U . . .
H11B H 0.5150 0.1258 0.4618 0.093 Uiso 1 1 calc R U . . .
H11C H 0.4131 0.1333 0.4724 0.093 Uiso 1 1 calc R U . . .
N12 N 0.5685(5) 0.1997(4) 0.3706(5) 0.093(3) Uani 1 1 d . . . . .
H12A H 0.6271 0.1836 0.4148 0.139 Uiso 1 1 calc R U . . .
H12B H 0.5870 0.2286 0.3444 0.139 Uiso 1 1 calc DR U . . .
H12C H 0.5328 0.1776 0.3182 0.139 Uiso 1 1 calc R U . . .
S1 S 0.60708(14) 0.00543(9) 0.39664(13) 0.0533(5) Uani 1 1 d . . . . .
O1 O 0.6746(4) -0.0155(3) 0.4966(4) 0.0741(18) Uani 1 1 d . . . . .
O2 O 0.5216(4) -0.0291(3) 0.3382(4) 0.083(2) Uani 1 1 d . . . . .
O3 O 0.5690(6) 0.0588(3) 0.4046(5) 0.091(2) Uani 1 1 d . . . . .
O4 O 0.9235(4) -0.0231(3) 0.1247(4) 0.088(2) Uani 1 1 d . . . . .
O5 O 0.8521(6) 0.0558(3) 0.0645(5) 0.090(2) Uani 1 1 d . . . . .
C1 C 0.6859(5) 0.0105(3) 0.3198(5) 0.0396(15) Uani 1 1 d . . . . .
C2 C 0.6641(6) 0.0497(3) 0.2458(6) 0.0555(19) Uani 1 1 d . . . . .
H2 H 0.6118 0.0752 0.2383 0.067 Uiso 1 1 calc R U . . .
C3 C 0.7234(6) 0.0502(3) 0.1816(5) 0.0555(19) Uani 1 1 d . . . . .
H3 H 0.7084 0.0761 0.1295 0.067 Uiso 1 1 calc R U . . .
C4 C 0.8021(5) 0.0142(3) 0.1927(5) 0.0474(17) Uani 1 1 d . . . . .
C5 C 0.8231(6) -0.0243(4) 0.2688(6) 0.059(2) Uani 1 1 d . . . . .
H5 H 0.8760 -0.0495 0.2769 0.071 Uiso 1 1 calc R U . . .
C6 C 0.7666(6) -0.0260(3) 0.3335(6) 0.059(2) Uani 1 1 d . . . . .
H6 H 0.7827 -0.0516 0.3862 0.070 Uiso 1 1 calc R U . . .
C7 C 0.8646(6) 0.0167(4) 0.1233(5) 0.060(2) Uani 1 1 d . . . . .
S2 S 0.63576(15) 0.17968(7) 0.83060(14) 0.0490(5) Uani 1 1 d . . . . .
O6 O 0.6582(6) 0.2347(3) 0.8457(7) 0.104(3) Uani 1 1 d . . . . .
O7 O 0.7337(6) 0.1497(4) 0.8673(7) 0.123(3) Uani 1 1 d . . . . .
O8 O 0.5702(6) 0.1651(3) 0.7264(5) 0.110(3) Uani 1 1 d . . . . .
O9 O 0.3124(5) 0.0918(3) 1.0644(5) 0.0802(18) Uani 1 1 d . . . . .
O10 O 0.4285(6) 0.1361(2) 1.1967(5) 0.0831(19) Uani 1 1 d . . . . .
C8 C 0.5659(5) 0.1616(3) 0.9111(5) 0.0401(14) Uani 1 1 d . . . . .
C9 C 0.4929(6) 0.1204(3) 0.8812(6) 0.0528(18) Uani 1 1 d . . . . .
H9 H 0.4810 0.1017 0.8193 0.063 Uiso 1 1 calc R U . . .
C10 C 0.4382(6) 0.1075(3) 0.9437(6) 0.0554(19) Uani 1 1 d . . . . .
H10 H 0.3871 0.0806 0.9222 0.066 Uiso 1 1 calc R U . . .
C11 C 0.4572(5) 0.1333(3) 1.0377(6) 0.0463(16) Uani 1 1 d . . . . .
C12 C 0.5319(7) 0.1734(3) 1.0675(6) 0.063(2) Uani 1 1 d . . . . .
H12 H 0.5462 0.1911 1.1309 0.075 Uiso 1 1 calc R U . . .
C13 C 0.5863(7) 0.1877(3) 1.0038(6) 0.060(2) Uani 1 1 d . . . . .
H13 H 0.6365 0.2150 1.0244 0.072 Uiso 1 1 calc R U . . .
C14 C 0.3930(7) 0.1199(3) 1.1040(7) 0.057(2) Uani 1 1 d . . . . .
S3 S 0.86260(16) 0.16159(8) 0.61958(15) 0.0561(5) Uani 1 1 d . . . . .
O11 O 0.8772(6) 0.2146(3) 0.6601(5) 0.089(2) Uani 1 1 d . . . . .
O12 O 0.9018(6) 0.1224(3) 0.7032(5) 0.087(2) Uani 1 1 d . . . . .
O13 O 0.7538(5) 0.1506(3) 0.5513(5) 0.094(2) Uani 1 1 d . . . . .
O14 O 1.1062(5) 0.1160(2) 0.2818(5) 0.0725(16) Uani 1 1 d . . . . .
O15 O 1.2447(5) 0.1420(3) 0.4226(6) 0.0798(18) Uani 1 1 d . . . . .
C15 C 0.9437(5) 0.1532(3) 0.5453(5) 0.0426(15) Uani 1 1 d . . . . .
C16 C 1.0454(6) 0.1718(3) 0.5845(6) 0.062(2) Uani 1 1 d . . . . .
H16 H 1.0712 0.1900 0.6484 0.074 Uiso 1 1 calc R U . . .
C17 C 1.1107(6) 0.1638(3) 0.5293(7) 0.062(2) Uani 1 1 d . . . . .
H17 H 1.1811 0.1759 0.5577 0.074 Uiso 1 1 calc R U . . .
C18 C 1.0745(5) 0.1386(3) 0.4343(6) 0.0443(16) Uani 1 1 d . . . . .
C19 C 0.9727(6) 0.1191(3) 0.3968(6) 0.063(2) Uani 1 1 d . . . . .
H19 H 0.9469 0.1014 0.3325 0.076 Uiso 1 1 calc R U . . .
C20 C 0.9060(6) 0.1251(4) 0.4528(7) 0.065(2) Uani 1 1 d . . . . .
H20 H 0.8377 0.1103 0.4278 0.078 Uiso 1 1 calc R U . . .
C21 C 1.1480(7) 0.1320(3) 0.3757(7) 0.057(2) Uani 1 1 d . . . . .
O16 O 0.6920(7) 0.2769(4) 0.3223(8) 0.129(3) Uani 1 1 d . . . . .
H16A H 0.6897 0.2967 0.3687 0.193 Uiso 1 1 calc DR U . . .
C22 C 0.7970(10) 0.2626(7) 0.3440(15) 0.153(7) Uani 1 1 d . . . . .
H22A H 0.8176 0.2370 0.4012 0.184 Uiso 1 1 calc R U . . .
H22B H 0.8409 0.2940 0.3706 0.184 Uiso 1 1 calc R U . . .
C23 C 0.8267(18) 0.2398(8) 0.2593(14) 0.196(9) Uani 1 1 d . . . . .
H23A H 0.9019 0.2320 0.2869 0.294 Uiso 1 1 calc R U . . .
H23B H 0.7869 0.2076 0.2335 0.294 Uiso 1 1 calc R U . . .
H23C H 0.8103 0.2649 0.2027 0.294 Uiso 1 1 calc R U . . .
O17 O 0.1456(6) 0.1345(3) 0.8980(8) 0.127(3) Uani 1 1 d . . . . .
H17A H 0.2011 0.1336 0.9622 0.190 Uiso 1 1 d R U . . .
H17B H 0.1099 0.1066 0.8944 0.190 Uiso 1 1 d R U . . .
O18 O 0.9450(8) 0.1562(3) 0.1060(6) 0.135(4) Uani 1 1 d . . . . .
H18A H 1.0077 0.1562 0.1726 0.202 Uiso 1 1 d R U . . .
H18B H 0.9291 0.1197 0.0937 0.202 Uiso 1 1 d R U . . .
O19 O 0.6611(14) 0.3384(8) 0.6210(12) 0.130(6) Uani 0.5 1 d . . P . .
H19A H 0.7009 0.3491 0.5896 0.195 Uiso 0.5 1 d R U P . .
H19B H 0.6516 0.3634 0.6582 0.195 Uiso 0.5 1 d R U P . .

loop_
_atom_site_aniso_label
_atom_site_aniso_U_11
_atom_site_aniso_U_22
_atom_site_aniso_U_33
_atom_site_aniso_U_23
_atom_site_aniso_U_13
_atom_site_aniso_U_12
Co1 0.0334(5) 0.0354(5) 0.0304(4) 0.0015(3) 0.0201(3) 0.0005(3)
N1 0.043(3) 0.034(3) 0.041(3) 0.002(2) 0.023(2) -0.003(2)
N2 0.048(3) 0.041(3) 0.048(3) -0.005(2) 0.029(3) -0.008(3)
N3 0.038(3) 0.045(3) 0.040(3) 0.000(2) 0.023(2) 0.001(2)
N4 0.054(3) 0.069(4) 0.046(3) 0.017(3) 0.026(3) 0.012(3)
N5 0.042(3) 0.054(3) 0.037(3) -0.008(2) 0.022(2) -0.010(3)
N6 0.032(3) 0.053(3) 0.035(3) -0.001(2) 0.021(2) -0.001(2)
Co2 0.0381(5) 0.0523(6) 0.0325(5) -0.0015(4) 0.0186(4) 0.0015(4)
N7 0.055(3) 0.058(4) 0.059(4) -0.007(3) 0.035(3) -0.002(3)
N8 0.055(4) 0.093(5) 0.049(4) -0.006(3) 0.024(3) -0.011(4)
N9 0.089(5) 0.070(5) 0.090(5) 0.019(4) 0.038(5) -0.012(4)
N10 0.049(3) 0.078(4) 0.040(3) 0.001(3) 0.016(3) 0.005(3)
N11 0.072(4) 0.048(4) 0.057(4) -0.004(3) 0.015(3) 0.015(3)
N12 0.052(4) 0.192(9) 0.047(4) -0.023(5) 0.033(3) -0.012(5)
S1 0.0397(9) 0.0936(15) 0.0349(9) -0.0091(9) 0.0238(7) -0.0047(9)
O1 0.058(3) 0.137(6) 0.035(3) 0.002(3) 0.026(2) 0.002(3)
O2 0.049(3) 0.151(6) 0.059(3) -0.021(4) 0.031(3) -0.037(4)
O3 0.104(5) 0.098(5) 0.106(5) -0.009(4) 0.077(4) 0.028(4)
O4 0.047(3) 0.169(7) 0.061(4) -0.008(4) 0.036(3) 0.021(4)
O5 0.107(5) 0.128(6) 0.056(3) -0.008(4) 0.056(4) -0.031(4)
C1 0.028(3) 0.066(4) 0.028(3) -0.006(3) 0.014(2) 0.000(3)
C2 0.047(4) 0.074(5) 0.050(4) 0.002(4) 0.024(3) 0.018(4)
C3 0.057(4) 0.073(5) 0.041(4) 0.012(4) 0.023(3) 0.003(4)
C4 0.031(3) 0.080(5) 0.034(3) -0.006(3) 0.015(3) -0.002(3)
C5 0.045(4) 0.092(6) 0.046(4) 0.012(4) 0.025(3) 0.027(4)
C6 0.065(5) 0.072(5) 0.048(4) 0.019(4) 0.033(4) 0.020(4)
C7 0.042(4) 0.114(7) 0.026(3) -0.014(4) 0.016(3) -0.015(5)
S2 0.0564(11) 0.0523(11) 0.0517(10) -0.0074(8) 0.0356(9) -0.0043(9)
O6 0.147(7) 0.065(4) 0.156(7) -0.032(4) 0.123(6) -0.043(4)
O7 0.107(6) 0.175(8) 0.130(6) 0.047(6) 0.093(5) 0.064(6)
O8 0.133(6) 0.152(7) 0.053(4) -0.016(4) 0.044(4) -0.080(6)
O9 0.079(4) 0.089(4) 0.098(5) 0.026(4) 0.062(4) -0.003(4)
O10 0.131(6) 0.072(4) 0.082(4) 0.000(3) 0.080(4) -0.001(4)
C8 0.046(4) 0.036(3) 0.045(4) -0.003(3) 0.025(3) -0.002(3)
C9 0.063(5) 0.057(4) 0.047(4) -0.015(3) 0.031(4) -0.011(4)
C10 0.061(5) 0.051(4) 0.061(5) -0.011(4) 0.032(4) -0.016(4)
C11 0.050(4) 0.044(4) 0.054(4) -0.001(3) 0.030(3) -0.001(3)
C12 0.091(6) 0.065(5) 0.048(4) -0.020(4) 0.044(4) -0.030(5)
C13 0.071(5) 0.061(5) 0.064(5) -0.021(4) 0.042(4) -0.027(4)
C14 0.083(6) 0.041(4) 0.069(5) 0.010(4) 0.054(5) 0.006(4)
S3 0.0663(12) 0.0663(12) 0.0534(11) -0.0071(9) 0.0427(10) -0.0153(10)
O11 0.133(6) 0.079(4) 0.097(5) -0.026(4) 0.090(5) -0.017(4)
O12 0.124(5) 0.090(5) 0.073(4) 0.025(3) 0.065(4) -0.012(4)
O13 0.052(3) 0.162(7) 0.082(4) -0.024(4) 0.042(3) -0.010(4)
O14 0.097(4) 0.063(4) 0.084(4) -0.009(3) 0.064(4) 0.010(3)
O15 0.062(4) 0.082(4) 0.118(5) 0.001(4) 0.059(4) 0.004(3)
C15 0.051(4) 0.043(4) 0.040(3) 0.002(3) 0.025(3) -0.010(3)
C16 0.064(5) 0.067(5) 0.059(5) -0.028(4) 0.030(4) -0.021(4)
C17 0.050(4) 0.072(5) 0.076(5) -0.019(4) 0.038(4) -0.020(4)
C18 0.047(4) 0.038(4) 0.059(4) 0.001(3) 0.033(3) -0.005(3)
C19 0.065(5) 0.076(5) 0.062(5) -0.030(4) 0.039(4) -0.006(4)
C20 0.050(4) 0.084(6) 0.070(5) -0.031(4) 0.034(4) -0.027(4)
C21 0.073(6) 0.035(4) 0.086(6) 0.003(4) 0.054(5) 0.012(4)
O16 0.116(7) 0.123(7) 0.169(9) -0.007(6) 0.078(7) -0.009(5)
C22 0.072(8) 0.129(12) 0.219(19) -0.028(12) 0.014(10) -0.010(8)
C23 0.29(3) 0.189(19) 0.129(14) 0.010(13) 0.104(17) 0.068(19)
O17 0.092(5) 0.109(6) 0.168(8) 0.015(6) 0.038(6) -0.005(5)
O18 0.218(10) 0.062(4) 0.093(5) 0.016(4) 0.026(6) 0.006(5)
O19 0.143(14) 0.170(17) 0.099(12) -0.014(12) 0.071(11) -0.038(13)

loop_
_atom_type_symbol
_atom_type_description
_atom_type_scat_dispersion_real
_atom_type_scat_dispersion_imag
_atom_type_scat_source
C C 0.0033 0.0016 'International Tables Vol C Tables 4.2.6.8 and 6.1.1.4'
H H 0.0000 0.0000 'International Tables Vol C Tables 4.2.6.8 and 6.1.1.4'
N N 0.0061 0.0033 'International Tables Vol C Tables 4.2.6.8 and 6.1.1.4'
O O 0.0106 0.0060 'International Tables Vol C Tables 4.2.6.8 and 6.1.1.4'
S S 0.1246 0.1234 'International Tables Vol C Tables 4.2.6.8 and 6.1.1.4'
Co Co 0.3494 0.9721 'International Tables Vol C Tables 4.2.6.8 and 6.1.1.4'

loop_
_geom_angle_atom_site_label_1
_geom_angle_atom_site_label_2
_geom_angle_atom_site_label_3
_geom_angle
_geom_angle_site_symmetry_1
_geom_angle_site_symmetry_3
_geom_angle_publ_flag
N1 Co1 N5 91.4(2) . . ?
N1 Co1 N6 87.7(2) . . ?
N5 Co1 N6 90.2(2) . . ?
N1 Co1 N3 89.6(2) . . ?
N5 Co1 N3 91.1(2) . . ?
N6 Co1 N3 177.0(2) . . ?
N1 Co1 N2 91.8(2) . . ?
N5 Co1 N2 176.8(2) . . ?
N6 Co1 N2 90.1(2) . . ?
N3 Co1 N2 88.8(2) . . ?
N1 Co1 N4 178.5(2) . . ?
N5 Co1 N4 87.4(3) . . ?
N6 Co1 N4 91.4(2) . . ?
N3 Co1 N4 91.4(2) . . ?
N2 Co1 N4 89.4(3) . . ?
N9 Co2 N7 92.0(3) . . ?
N9 Co2 N10 88.8(3) . . ?
N7 Co2 N10 91.0(3) . . ?
N9 Co2 N8 89.0(3) . . ?
N7 Co2 N8 89.5(3) . . ?
N10 Co2 N8 177.8(3) . . ?
N9 Co2 N11 178.8(3) . . ?
N7 Co2 N11 87.1(3) . . ?
N10 Co2 N11 90.4(3) . . ?
N8 Co2 N11 91.8(3) . . ?
N9 Co2 N12 92.2(4) . . ?
N7 Co2 N12 175.7(4) . . ?
N10 Co2 N12 90.0(3) . . ?
N8 Co2 N12 89.7(3) . . ?
N11 Co2 N12 88.7(4) . . ?
O2 S1 O1 113.6(4) . . ?
O2 S1 O3 111.8(4) . . ?
O1 S1 O3 112.4(4) . . ?
O2 S1 C1 104.6(3) . . ?
O1 S1 C1 106.9(3) . . ?
O3 S1 C1 106.8(4) . . ?
C2 C1 C6 121.0(6) . . ?
C2 C1 S1 119.3(5) . . ?
C6 C1 S1 119.7(5) . . ?
C1 C2 C3 117.6(7) . . ?
C4 C3 C2 122.3(7) . . ?
C3 C4 C5 118.6(6) . . ?
C3 C4 C7 120.6(7) . . ?
C5 C4 C7 120.8(7) . . ?
C4 C5 C6 120.7(7) . . ?
C5 C6 C1 119.7(7) . . ?
O5 C7 O4 124.0(7) . . ?
O5 C7 C4 118.5(8) . . ?
O4 C7 C4 117.3(8) . . ?
O8 S2 O6 114.7(5) . . ?
O8 S2 O7 110.7(6) . . ?
O6 S2 O7 110.2(6) . . ?
O8 S2 C8 106.8(4) . . ?
O6 S2 C8 107.2(3) . . ?
O7 S2 C8 106.7(4) . . ?
C13 C8 C9 120.3(6) . . ?
C13 C8 S2 119.7(5) . . ?
C9 C8 S2 119.9(5) . . ?
C10 C9 C8 119.2(6) . . ?
C9 C10 C11 121.6(7) . . ?
C12 C11 C10 118.4(6) . . ?
C12 C11 C14 120.5(7) . . ?
C10 C11 C14 121.0(7) . . ?
C11 C12 C13 120.5(7) . . ?
C8 C13 C12 119.8(7) . . ?
O9 C14 O10 124.4(7) . . ?
O9 C14 C11 118.2(7) . . ?
O10 C14 C11 117.3(8) . . ?
O11 S3 O13 112.8(5) . . ?
O11 S3 O12 111.9(4) . . ?
O13 S3 O12 111.0(4) . . ?
O11 S3 C15 108.1(3) . . ?
O13 S3 C15 107.8(3) . . ?
O12 S3 C15 104.8(4) . . ?
C16 C15 C20 120.5(7) . . ?
C16 C15 S3 119.2(5) . . ?
C20 C15 S3 120.2(5) . . ?
C15 C16 C17 119.7(7) . . ?
C18 C17 C16 121.6(7) . . ?
C17 C18 C19 118.0(6) . . ?
C17 C18 C21 119.7(7) . . ?
C19 C18 C21 122.3(7) . . ?
C18 C19 C20 121.6(7) . . ?
C15 C20 C19 118.4(7) . . ?
O15 C21 O14 124.4(7) . . ?
O15 C21 C18 118.6(8) . . ?
O14 C21 C18 117.0(7) . . ?
O16 C22 C23 119.7(15) . . ?

loop_
_geom_bond_atom_site_label_1
_geom_bond_atom_site_label_2
_geom_bond_distance
_geom_bond_site_symmetry_2
_geom_bond_publ_flag
Co1 N1 1.942(5) . ?
Co1 N5 1.948(5) . ?
Co1 N6 1.957(5) . ?
Co1 N3 1.963(5) . ?
Co1 N2 1.966(5) . ?
Co1 N4 1.969(5) . ?
Co2 N9 1.945(7) . ?
Co2 N7 1.946(5) . ?
Co2 N10 1.954(6) . ?
Co2 N8 1.960(6) . ?
Co2 N11 1.974(6) . ?
Co2 N12 1.974(6) . ?
S1 O2 1.423(6) . ?
S1 O1 1.426(6) . ?
S1 O3 1.457(7) . ?
S1 C1 1.771(6) . ?
O4 C7 1.273(11) . ?
O5 C7 1.242(11) . ?
C1 C2 1.365(10) . ?
C1 C6 1.383(10) . ?
C2 C3 1.403(10) . ?
C3 C4 1.361(10) . ?
C4 C5 1.373(11) . ?
C4 C7 1.500(9) . ?
C5 C6 1.377(10) . ?
S2 O8 1.414(6) . ?
S2 O6 1.416(6) . ?
S2 O7 1.437(7) . ?
S2 C8 1.769(6) . ?
O9 C14 1.237(10) . ?
O10 C14 1.245(10) . ?
C8 C13 1.364(9) . ?
C8 C9 1.380(10) . ?
C9 C10 1.371(10) . ?
C10 C11 1.378(10) . ?
C11 C12 1.375(10) . ?
C11 C14 1.519(9) . ?
C12 C13 1.390(10) . ?
S3 O11 1.429(6) . ?
S3 O13 1.436(6) . ?
S3 O12 1.452(6) . ?
S3 C15 1.775(6) . ?
O14 C21 1.260(10) . ?
O15 C21 1.242(10) . ?
C15 C16 1.353(10) . ?
C15 C20 1.370(10) . ?
C16 C17 1.384(10) . ?
C17 C18 1.362(10) . ?
C18 C19 1.362(10) . ?
C18 C21 1.509(9) . ?
C19 C20 1.401(10) . ?
O16 C22 1.382(15) . ?
C22 C23 1.49(2) . ?

loop_
_geom_hbond_atom_site_label_D
_geom_hbond_atom_site_label_H
_geom_hbond_atom_site_label_A
_geom_hbond_distance_DH
_geom_hbond_distance_HA
_geom_hbond_distance_DA
_geom_hbond_angle_DHA
_geom_hbond_site_symmetry_A
N1 H1A O7 0.89 2.52 3.318(11) 149.7 .
N1 H1A O8 0.89 2.47 3.294(11) 153.8 .
N1 H1B O2 0.89 2.21 2.869(7) 131.0 3_656
N1 H1C O13 0.89 2.46 3.205(9) 142.3 .
N2 H2A O14 0.89 2.38 3.197(8) 152.6 3_756
N2 H2A O15 0.89 2.41 3.214(8) 150.2 3_756
N2 H2B O1 0.89 2.29 2.917(7) 126.8 .
N2 H2C O10 0.89 2.42 3.238(8) 153.8 3_657
N3 H3A O5 0.89 2.38 3.036(8) 130.5 1_556
N3 H3B O9 0.89 2.04 2.887(8) 159.4 3_657
N3 H3C O2 0.89 2.22 3.067(8) 158.4 3_656
N4 H4B O14 0.89 2.60 3.043(8) 111.7 3_756
N4 H4B O9 0.89 2.63 3.039(8) 109.1 3_657
N4 H4B O19 0.89 2.16 2.99(2) 156.0 2_646
N4 H4C O4 0.89 2.28 3.140(8) 163.4 1_556
N5 H5A O4 0.89 2.05 2.908(8) 160.3 3_756
N5 H5B O5 0.89 1.99 2.867(7) 168.4 1_556
N5 H5C O7 0.89 2.20 2.867(9) 131.8 .
N5 H5C O12 0.89 2.35 2.825(7) 113.4 .
N6 H6A O4 0.89 2.56 3.051(8) 115.5 3_756
N6 H6A O12 0.89 2.35 3.082(9) 140.0 .
N6 H6B O1 0.89 2.13 2.958(7) 154.9 .
N6 H6C O14 0.89 2.21 2.984(8) 145.7 3_756
N7 H7A O15 0.89 2.58 3.026(9) 111.5 1_455
N7 H7B O6 0.89 2.37 3.241(11) 168.0 4_565
N7 H7C O18 0.89 2.17 2.938(9) 144.3 4_566
N8 H8A O19 0.89 1.81 2.67(2) 160.9 .
N8 H8B O13 0.89 2.31 3.055(10) 141.4 .
N8 H8C S2 0.89 2.85 3.724(7) 167.4 .
N8 H8C O8 0.89 2.11 2.976(9) 163.0 .
N9 H9A O7 0.89 2.58 3.365(12) 147.6 4_565
N9 H9A O18 0.89 2.58 3.217(12) 129.0 4_566
N9 H9B S3 0.89 2.90 3.749(8) 158.9 4_565
N9 H9B O11 0.89 2.19 3.070(11) 169.2 4_565
N9 H9B O12 0.89 2.64 3.287(10) 129.9 4_565
N9 H9C O17 0.89 2.25 2.999(11) 141.9 4_665
N9 H9C O19 0.89 2.62 3.326(19) 136.5 .
N10 H10A O10 0.89 2.06 2.912(8) 158.7 1_554
N10 H10B O11 0.89 2.33 3.110(8) 145.6 4_565
N10 H10C O6 0.89 2.54 3.123(9) 123.6 4_565
N10 H10C O15 0.89 2.08 2.839(9) 142.1 1_455
N11 H11A O8 0.89 2.16 3.018(9) 160.8 .
N11 H11B O3 0.89 2.10 2.958(8) 160.4 .
N11 H11C O15 0.89 2.12 2.949(9) 154.2 1_455
N12 H12A O13 0.89 2.16 3.032(11) 165.6 .
N12 H12B O16 0.89 1.98 2.802(13) 153.4 .
N12 H12C O10 0.89 2.01 2.894(11) 169.5 1_554
C16 H16 O16 0.93 2.47 3.361(13) 161.8 4_666
O16 H16A O17 0.82 1.92 2.637(13) 145.0 4_665
O17 H17A O9 0.91 1.93 2.741(11) 146.9 .
O17 H17A O19 0.91 2.54 3.068(19) 117.2 4_566
O17 H17B O4 0.84 2.14 2.933(12) 155.8 3_656
O18 H18A O14 0.98 1.88 2.751(10) 147.3 .
O18 H18B O5 0.94 1.87 2.782(11) 160.6 .
O19 H19A O9 0.85 2.24 3.016(18) 151.8 4_665
O19 H19A O17 0.85 2.48 3.068(19) 126.8 4_665
O19 H19B N4 0.85 2.40 2.99(2) 127.0 2_656
O19 H19B O14 0.85 2.08 2.831(18) 146.6 4_566
